data_7712071
loop_
_publ_author_name
'Sch\"uren, Andreas O.'
'Ridgway, Benjamin M.'
'Di Salvo, Florencia'
'Carella, Luca M.'
'Gramm, Verena K.'
'Metzger, Elisa'
'Doctorovich, Fabio'
'Rentschler, Eva'
'Sch\"unemann, Volker'
'Ruschewitz, Uwe'
'Klein, Axel'

_publ_section_title
;
 Structural insight into halide-coordinated [Fe4S4XnY4&#x2212;n]2&#x2212;
 clusters (X, Y = Cl, Br, I) by XRD and M\"ossbauer spectroscopy
;
_journal_issue 5
_journal_name_full 'Dalton Transactions'
_journal_page_first 1277
_journal_page_last 1290
_journal_paper_doi 10.1039/D2DT03203A
_journal_volume 52
_journal_year 2023
_chemical_compound_source 'slow diffusion of diethyl ether into MeCN solutions'
_chemical_formula_moiety 'Br2.13 Fe4 I1.87 S4, 2(C10 H16 N)'
_chemical_formula_sum 'C20 H32 Br2.13 Fe4 I1.87 N2 S4'
_chemical_formula_weight 1059.79
_chemical_properties_physical Air-sensitive,Moisture-sensitive,Hygroscopic,Oxygen-sensitive
_space_group_crystal_system monoclinic
_space_group_IT_number 9
_space_group_name_Hall 'C -2yc'
_space_group_name_H-M_alt 'C 1 c 1'
_atom_sites_solution_hydrogens geom
_audit_creation_date 2020-12-07
_audit_creation_method
;
Olex2 1.2
(compiled 2018.05.29 svn.r3508 for OlexSys, GUI svn.r5506)
;
_audit_update_record
;
2021-01-13 deposited with the CCDC.	2022-12-14 downloaded from the CCDC.
;
_cell_angle_alpha 90
_cell_angle_beta 96.118(8)
_cell_angle_gamma 90
_cell_formula_units_Z 4
_cell_length_a 13.210(1)
_cell_length_b 14.957(1)
_cell_length_c 17.513(2)
_cell_measurement_reflns_used 24299
_cell_measurement_temperature 293(2)
_cell_measurement_theta_max 54.20
_cell_measurement_theta_min 4.17
_cell_volume 3440.5(5)
_computing_molecular_graphics 'Olex2 (Dolomanov et al., 2009)'
_computing_publication_material 'Olex2 (Dolomanov et al., 2009)'
_computing_structure_refinement 'ShelXL (Sheldrick, 2015)'
_diffrn_ambient_temperature 293(2)
_diffrn_measured_fraction_theta_full 0.999
_diffrn_measured_fraction_theta_max 0.989
_diffrn_measurement_device_type 'STOE-IPDS 2'
_diffrn_radiation_monochromator graphite
_diffrn_radiation_source 'fine-focus sealed tube'
_diffrn_radiation_type MoK\a
_diffrn_radiation_wavelength 0.71073
_diffrn_reflns_av_R_equivalents 0.0355
_diffrn_reflns_av_unetI/netI 0.0225
_diffrn_reflns_Laue_measured_fraction_full 0.999
_diffrn_reflns_Laue_measured_fraction_max 0.989
_diffrn_reflns_limit_h_max 16
_diffrn_reflns_limit_h_min -17
_diffrn_reflns_limit_k_max 19
_diffrn_reflns_limit_k_min -19
_diffrn_reflns_limit_l_max 22
_diffrn_reflns_limit_l_min -22
_diffrn_reflns_number 26772
_diffrn_reflns_point_group_measured_fraction_full 0.978
_diffrn_reflns_point_group_measured_fraction_max 0.958
_diffrn_reflns_theta_full 25.242
_diffrn_reflns_theta_max 27.304
_diffrn_reflns_theta_min 2.063
_exptl_absorpt_coefficient_mu 6.030
_exptl_absorpt_correction_T_max 0.5084
_exptl_absorpt_correction_T_min 0.1818
_exptl_absorpt_correction_type numerical
_exptl_absorpt_process_details
;
Numeric absorption correction was performed 
using X-RED und X-SHAPE packages.
;
_exptl_crystal_colour black
_exptl_crystal_density_diffrn 2.046
_exptl_crystal_description plates
_exptl_crystal_F_000 2031
_exptl_crystal_preparation 'Magnetic properties'
_exptl_crystal_size_max 1.0
_exptl_crystal_size_mid 0.2
_exptl_crystal_size_min 0.1
_refine_diff_density_max 0.689
_refine_diff_density_min -0.609
_refine_diff_density_rms 0.085
_refine_ls_abs_structure_details
;
 Flack x determined using 2821 quotients [(I+)-(I-)]/[(I+)+(I-)]
 (Parsons, Flack and Wagner, Acta Cryst. B69 (2013) 249-259).
;
_refine_ls_abs_structure_Flack 0.017(12)
_refine_ls_extinction_coef 0.00058(9)
_refine_ls_extinction_expression Fc^*^=kFc[1+0.001xFc^2^\l^3^/sin(2\q)]^-1/4^
_refine_ls_extinction_method 'SHELXL-2018/3 (Sheldrick 2018)'
_refine_ls_goodness_of_fit_ref 1.062
_refine_ls_hydrogen_treatment constr
_refine_ls_matrix_type full
_refine_ls_number_parameters 312
_refine_ls_number_reflns 7401
_refine_ls_number_restraints 2
_refine_ls_restrained_S_all 1.062
_refine_ls_R_factor_all 0.0439
_refine_ls_R_factor_gt 0.0365
_refine_ls_shift/su_max 0.000
_refine_ls_shift/su_mean 0.000
_refine_ls_structure_factor_coef Fsqd
_refine_ls_weighting_details 'w=1/[\s^2^(Fo^2^)+(0.0463P)^2^+8.9617P] where P=(Fo^2^+2Fc^2^)/3'
_refine_ls_weighting_scheme calc
_refine_ls_wR_factor_gt 0.0892
_refine_ls_wR_factor_ref 0.0960
_reflns_Friedel_coverage 0.934
_reflns_Friedel_fraction_full 0.956
_reflns_Friedel_fraction_max 0.926
_reflns_number_gt 6526
_reflns_number_total 7401
_reflns_threshold_expression 'I > 2\s(I)'
_cod_data_source_file d2dt03203a2.cif
_cod_data_source_block shelx
_cod_database_code 7712071
_shelx_shelxl_version_number 2018/3
_shelx_space_group_comment
;
The symmetry employed for this shelxl refinement is uniquely defined
by the following loop, which should always be used as a source of
symmetry information in preference to the above space-group names.
They are only intended as comments.
;
_olex2_refinement_description
;
1. Fixed Uiso
 At 1.2 times of:
  All C(H) groups, All C(H,H) groups
 At 1.5 times of:
  All C(H,H,H) groups
2. Shared sites
{I3, Br3}
{I2, Br2}
{I4, Br4}
{I1, Br1}
3. Uiso/Uaniso restraints and constraints
Uanis(I3) = Uanis(Br3)
Uanis(I2) = Uanis(Br2)
Uanis(I4) = Uanis(Br4)
Uanis(I1) = Uanis(Br1)
4. Others
 Sof(Br3)=1-FVAR(1)
 Sof(I3)=FVAR(1)
 Sof(Br2)=1-FVAR(2)
 Sof(I2)=FVAR(2)
 Sof(I4)=1-FVAR(3)
 Sof(Br4)=FVAR(3)
 Sof(I1)=1-FVAR(4)
 Sof(Br1)=FVAR(4)
5.a Secondary CH2 refined with riding coordinates:
 C7(H7A,H7B), C16(H16A,H16B)
5.b Me refined with riding coordinates:
 C8(H8A,H8B,H8C), C9(H9A,H9B,H9C), C10(H10A,H10B,H10C), C18(H18A,H18B,H18C),
 C19(H19A,H19B,H19C), C20(H20A,H20B,H20C)
5.c Aromatic/amide H refined with riding coordinates:
 C1(H1), C2(H2), C3(H3), C4(H4), C5(H5), C11(H11), C12(H12), C13(H13),
 C14(H14), C15(H15)
;
_olex2_submission_special_instructions 'No special instructions were received'

loop_
_space_group_symop_operation_xyz
'x, y, z'
'x, -y, z+1/2'
'x+1/2, y+1/2, z'
'x+1/2, -y+1/2, z+1/2'

loop_
_atom_site_label
_atom_site_type_symbol
_atom_site_fract_x
_atom_site_fract_y
_atom_site_fract_z
_atom_site_U_iso_or_equiv
_atom_site_adp_type
_atom_site_occupancy
_atom_site_site_symmetry_order
_atom_site_calc_flag
_atom_site_refinement_flags_posn
_atom_site_refinement_flags_adp
_atom_site_refinement_flags_occupancy
_atom_site_disorder_assembly
_atom_site_disorder_group
I1 I 0.55129(9) 0.52662(7) 0.37207(7) 0.0884(5) Uani 0.388(12) 1 d . . P . .
I2 I 0.69138(7) 0.68872(8) 0.04253(5) 0.0855(4) Uani 0.605(12) 1 d . . P . .
I3 I 0.34656(5) 0.92877(5) 0.20164(5) 0.0720(3) Uani 0.719(11) 1 d . . P . .
I4 I 0.82264(8) 0.87350(7) 0.39604(8) 0.0852(5) Uani 0.162(11) 1 d . . P . .
Br1 Br 0.55129(9) 0.52662(7) 0.37207(7) 0.0884(5) Uani 0.612(12) 1 d . . P . .
Br2 Br 0.69138(7) 0.68872(8) 0.04253(5) 0.0855(4) Uani 0.395(12) 1 d . . P . .
Br3 Br 0.34656(5) 0.92877(5) 0.20164(5) 0.0720(3) Uani 0.281(11) 1 d . . P . .
Br4 Br 0.82264(8) 0.87350(7) 0.39604(8) 0.0852(5) Uani 0.838(11) 1 d . . P . .
Fe1 Fe 0.56855(10) 0.66425(8) 0.30001(8) 0.0542(3) Uani 1 1 d . . . . .
Fe2 Fe 0.63964(9) 0.72933(9) 0.16986(7) 0.0537(3) Uani 1 1 d . . . . .
Fe3 Fe 0.68958(9) 0.81147(8) 0.30980(8) 0.0530(3) Uani 1 1 d . . . . .
Fe4 Fe 0.49356(9) 0.82375(8) 0.23733(8) 0.0530(3) Uani 1 1 d . . . . .
S1 S 0.47666(17) 0.68374(16) 0.18461(15) 0.0595(5) Uani 1 1 d . . . . .
S2 S 0.53875(18) 0.79465(16) 0.36337(14) 0.0574(5) Uani 1 1 d . . . . .
S3 S 0.73470(16) 0.67162(14) 0.27215(14) 0.0557(5) Uani 1 1 d . . . . .
S4 S 0.64074(17) 0.87974(15) 0.19627(15) 0.0595(5) Uani 1 1 d . . . . .
N1 N 0.4485(7) 0.0629(6) 0.4542(5) 0.068(2) Uani 1 1 d . . . . .
C1 C 0.5579(9) 0.2161(8) 0.3459(6) 0.073(3) Uani 1 1 d . . . . .
H1 H 0.493945 0.242626 0.342825 0.088 Uiso 1 1 calc R . . . .
C2 C 0.6418(12) 0.2674(10) 0.3335(8) 0.094(4) Uani 1 1 d . . . . .
H2 H 0.634521 0.328122 0.322980 0.113 Uiso 1 1 calc R . . . .
C3 C 0.7363(13) 0.2274(13) 0.3369(9) 0.106(5) Uani 1 1 d . . . . .
H3 H 0.792570 0.261508 0.327602 0.127 Uiso 1 1 calc R . . . .
C4 C 0.7484(10) 0.1399(15) 0.3534(8) 0.107(5) Uani 1 1 d . . . . .
H4 H 0.812803 0.114264 0.356541 0.128 Uiso 1 1 calc R . . . .
C5 C 0.6634(10) 0.0873(9) 0.3658(7) 0.084(3) Uani 1 1 d . . . . .
H5 H 0.671126 0.026526 0.376012 0.101 Uiso 1 1 calc R . . . .
C6 C 0.5679(8) 0.1267(7) 0.3627(5) 0.061(2) Uani 1 1 d . . . . .
C7 C 0.4785(8) 0.0689(8) 0.3732(6) 0.071(3) Uani 1 1 d . . . . .
H7A H 0.492876 0.009052 0.356070 0.085 Uiso 1 1 calc R . . . .
H7B H 0.420466 0.091134 0.339989 0.085 Uiso 1 1 calc R . . . .
C8 C 0.4198(12) 0.1516(9) 0.4827(9) 0.094(4) Uani 1 1 d . . . . .
H8A H 0.365277 0.176050 0.448404 0.141 Uiso 1 1 calc R . . . .
H8B H 0.398132 0.145268 0.532988 0.141 Uiso 1 1 calc R . . . .
H8C H 0.477533 0.190885 0.485069 0.141 Uiso 1 1 calc R . . . .
C9 C 0.5326(11) 0.0257(10) 0.5074(7) 0.096(4) Uani 1 1 d . . . . .
H9A H 0.551630 -0.031812 0.489295 0.144 Uiso 1 1 calc R . . . .
H9B H 0.590120 0.065292 0.509766 0.144 Uiso 1 1 calc R . . . .
H9C H 0.510719 0.019675 0.557685 0.144 Uiso 1 1 calc R . . . .
C10 C 0.3590(13) 0.0001(14) 0.4524(11) 0.119(6) Uani 1 1 d . . . . .
H10A H 0.303638 0.023194 0.418050 0.179 Uiso 1 1 calc R . . . .
H10B H 0.378250 -0.057634 0.434824 0.179 Uiso 1 1 calc R . . . .
H10C H 0.338154 -0.005167 0.503020 0.179 Uiso 1 1 calc R . . . .
N2 N 0.4580(6) 0.5944(6) 0.6000(5) 0.0625(19) Uani 1 1 d . . . . .
C11 C 0.5052(9) 0.8155(6) 0.6305(6) 0.066(2) Uani 1 1 d . . . . .
H11 H 0.437811 0.818196 0.641235 0.079 Uiso 1 1 calc R . . . .
C12 C 0.5745(12) 0.8784(8) 0.6616(7) 0.082(3) Uani 1 1 d . . . . .
H12 H 0.554095 0.922326 0.694240 0.098 Uiso 1 1 calc R . . . .
C13 C 0.6742(10) 0.8759(8) 0.6441(7) 0.082(3) Uani 1 1 d . . . . .
H13 H 0.720327 0.918594 0.664868 0.099 Uiso 1 1 calc R . . . .
C14 C 0.7056(9) 0.8112(9) 0.5965(9) 0.086(3) Uani 1 1 d . . . . .
H14 H 0.773028 0.809357 0.585742 0.103 Uiso 1 1 calc R . . . .
C15 C 0.6355(8) 0.7477(8) 0.5643(6) 0.069(3) Uani 1 1 d . . . . .
H15 H 0.655715 0.705344 0.530136 0.083 Uiso 1 1 calc R . . . .
C16 C 0.4621(8) 0.6788(6) 0.5501(6) 0.062(2) Uani 1 1 d . . . . .
H16A H 0.480256 0.661356 0.499966 0.074 Uiso 1 1 calc R . . . .
H16B H 0.394682 0.705159 0.542835 0.074 Uiso 1 1 calc R . . . .
C17 C 0.5360(7) 0.7480(6) 0.5830(5) 0.0553(19) Uani 1 1 d . . . . .
C18 C 0.5594(10) 0.5495(8) 0.6097(10) 0.093(4) Uani 1 1 d . . . . .
H18A H 0.579833 0.535159 0.560143 0.140 Uiso 1 1 calc R . . . .
H18B H 0.608663 0.588893 0.636212 0.140 Uiso 1 1 calc R . . . .
H18C H 0.554995 0.495638 0.638934 0.140 Uiso 1 1 calc R . . . .
C19 C 0.3826(12) 0.5333(11) 0.5594(11) 0.113(5) Uani 1 1 d . . . . .
H19A H 0.402904 0.519253 0.509711 0.169 Uiso 1 1 calc R . . . .
H19B H 0.378926 0.479336 0.588574 0.169 Uiso 1 1 calc R . . . .
H19C H 0.317081 0.561693 0.553368 0.169 Uiso 1 1 calc R . . . .
C20 C 0.4273(11) 0.6161(10) 0.6759(7) 0.094(4) Uani 1 1 d . . . . .
H20A H 0.476482 0.655766 0.702197 0.140 Uiso 1 1 calc R . . . .
H20B H 0.361828 0.644518 0.670041 0.140 Uiso 1 1 calc R . . . .
H20C H 0.423673 0.562161 0.705248 0.140 Uiso 1 1 calc R . . . .

loop_
_atom_site_aniso_label
_atom_site_aniso_U_11
_atom_site_aniso_U_22
_atom_site_aniso_U_33
_atom_site_aniso_U_23
_atom_site_aniso_U_13
_atom_site_aniso_U_12
I1 0.1099(8) 0.0620(6) 0.0984(8) 0.0130(5) 0.0354(6) -0.0080(5)
I2 0.0838(6) 0.1116(8) 0.0636(5) -0.0071(5) 0.0199(4) 0.0037(5)
I3 0.0590(4) 0.0748(5) 0.0794(5) -0.0075(4) -0.0059(3) 0.0169(3)
I4 0.0697(6) 0.0612(6) 0.1169(10) -0.0202(6) -0.0256(6) 0.0008(4)
Br1 0.1099(8) 0.0620(6) 0.0984(8) 0.0130(5) 0.0354(6) -0.0080(5)
Br2 0.0838(6) 0.1116(8) 0.0636(5) -0.0071(5) 0.0199(4) 0.0037(5)
Br3 0.0590(4) 0.0748(5) 0.0794(5) -0.0075(4) -0.0059(3) 0.0169(3)
Br4 0.0697(6) 0.0612(6) 0.1169(10) -0.0202(6) -0.0256(6) 0.0008(4)
Fe1 0.0558(7) 0.0460(6) 0.0610(7) 0.0003(5) 0.0062(5) -0.0007(5)
Fe2 0.0520(6) 0.0538(7) 0.0550(7) 0.0005(5) 0.0048(5) 0.0049(5)
Fe3 0.0492(6) 0.0459(6) 0.0620(8) -0.0013(5) -0.0020(5) 0.0012(5)
Fe4 0.0486(6) 0.0510(6) 0.0585(7) -0.0025(5) 0.0011(5) 0.0062(5)
S1 0.0502(11) 0.0584(12) 0.0681(14) -0.0115(10) -0.0022(10) -0.0010(9)
S2 0.0601(12) 0.0586(12) 0.0536(12) -0.0050(9) 0.0059(9) 0.0059(10)
S3 0.0504(11) 0.0495(10) 0.0659(13) 0.0005(9) 0.0003(9) 0.0103(8)
S4 0.0578(12) 0.0489(11) 0.0715(14) 0.0113(10) 0.0066(10) 0.0032(9)
N1 0.079(5) 0.063(5) 0.059(5) 0.005(4) -0.008(4) -0.006(4)
C1 0.082(7) 0.075(6) 0.064(6) 0.002(5) 0.013(5) 0.018(5)
C2 0.116(11) 0.090(9) 0.080(8) 0.008(7) 0.022(7) -0.010(8)
C3 0.099(10) 0.132(14) 0.090(10) 0.000(9) 0.026(8) -0.020(10)
C4 0.066(7) 0.172(17) 0.084(9) 0.002(10) 0.012(6) 0.021(9)
C5 0.083(7) 0.094(8) 0.074(7) -0.003(6) 0.005(6) 0.035(6)
C6 0.065(5) 0.070(6) 0.048(5) -0.001(4) 0.004(4) 0.018(4)
C7 0.074(6) 0.084(7) 0.052(5) -0.002(5) -0.008(4) 0.008(5)
C8 0.108(10) 0.079(8) 0.099(9) 0.008(7) 0.034(8) 0.021(7)
C9 0.108(10) 0.106(10) 0.071(8) 0.027(7) -0.004(7) 0.018(8)
C10 0.101(10) 0.133(13) 0.122(12) 0.011(11) 0.001(9) -0.046(10)
N2 0.055(4) 0.060(5) 0.071(5) 0.002(4) 0.004(4) -0.007(3)
C11 0.082(7) 0.049(5) 0.068(6) 0.001(4) 0.009(5) 0.005(4)
C12 0.122(10) 0.055(6) 0.065(6) 0.002(5) -0.006(6) -0.014(6)
C13 0.095(9) 0.062(6) 0.086(8) 0.003(5) -0.010(7) -0.024(6)
C14 0.064(6) 0.083(8) 0.107(9) 0.009(7) -0.003(6) -0.015(5)
C15 0.067(6) 0.067(6) 0.075(6) 0.003(5) 0.016(5) -0.006(5)
C16 0.060(5) 0.061(5) 0.061(5) 0.002(4) -0.007(4) -0.006(4)
C17 0.057(5) 0.053(5) 0.055(5) 0.001(4) 0.002(4) -0.001(4)
C18 0.082(8) 0.062(6) 0.137(12) 0.025(7) 0.019(8) 0.016(5)
C19 0.107(11) 0.088(10) 0.139(14) -0.011(9) -0.004(10) -0.046(8)
C20 0.102(9) 0.111(10) 0.070(7) 0.007(7) 0.022(7) -0.023(8)

loop_
_atom_type_symbol
_atom_type_description
_atom_type_scat_dispersion_real
_atom_type_scat_dispersion_imag
_atom_type_scat_source
C C 0.0033 0.0016 'International Tables Vol C Tables 4.2.6.8 and 6.1.1.4'
H H 0.0000 0.0000 'International Tables Vol C Tables 4.2.6.8 and 6.1.1.4'
Br Br -0.2901 2.4595 'International Tables Vol C Tables 4.2.6.8 and 6.1.1.4'
Fe Fe 0.3463 0.8444 'International Tables Vol C Tables 4.2.6.8 and 6.1.1.4'
I I -0.4742 1.8119 'International Tables Vol C Tables 4.2.6.8 and 6.1.1.4'
N N 0.0061 0.0033 'International Tables Vol C Tables 4.2.6.8 and 6.1.1.4'
S S 0.1246 0.1234 'International Tables Vol C Tables 4.2.6.8 and 6.1.1.4'

loop_
_geom_angle_atom_site_label_1
_geom_angle_atom_site_label_2
_geom_angle_atom_site_label_3
_geom_angle
_geom_angle_site_symmetry_1
_geom_angle_site_symmetry_3
_geom_angle_publ_flag
I1 Fe1 Fe2 142.30(6) . . ?
I1 Fe1 Fe3 137.63(7) . . ?
I1 Fe1 Fe4 152.21(7) . . ?
Fe2 Fe1 Fe4 60.16(5) . . ?
Fe3 Fe1 Fe2 60.79(5) . . ?
Fe3 Fe1 Fe4 60.60(4) . . ?
S1 Fe1 I1 120.02(9) . . ?
S1 Fe1 Fe2 53.77(7) . . ?
S1 Fe1 Fe3 102.01(8) . . ?
S1 Fe1 Fe4 53.05(7) . . ?
S1 Fe1 S2 102.63(10) . . ?
S1 Fe1 S3 103.74(10) . . ?
S2 Fe1 I1 115.87(9) . . ?
S2 Fe1 Fe2 101.07(8) . . ?
S2 Fe1 Fe3 53.95(7) . . ?
S2 Fe1 Fe4 52.19(7) . . ?
S2 Fe1 S3 106.14(9) . . ?
S3 Fe1 I1 107.11(8) . . ?
S3 Fe1 Fe2 52.14(7) . . ?
S3 Fe1 Fe3 53.57(7) . . ?
S3 Fe1 Fe4 100.60(7) . . ?
I2 Fe2 Fe1 144.61(7) . . ?
I2 Fe2 Fe3 147.84(6) . . ?
I2 Fe2 Fe4 141.67(6) . . ?
Fe1 Fe2 Fe3 59.26(5) . . ?
Fe1 Fe2 Fe4 60.46(5) . . ?
Fe4 Fe2 Fe3 60.20(5) . . ?
S1 Fe2 I2 112.34(8) . . ?
S1 Fe2 Fe1 52.55(7) . . ?
S1 Fe2 Fe3 99.81(8) . . ?
S1 Fe2 Fe4 52.92(7) . . ?
S3 Fe2 I2 116.05(8) . . ?
S3 Fe2 Fe1 53.94(7) . . ?
S3 Fe2 Fe3 53.30(7) . . ?
S3 Fe2 Fe4 102.25(8) . . ?
S3 Fe2 S1 104.30(10) . . ?
S3 Fe2 S4 102.98(10) . . ?
S4 Fe2 I2 115.16(8) . . ?
S4 Fe2 Fe1 100.15(8) . . ?
S4 Fe2 Fe3 52.33(7) . . ?
S4 Fe2 Fe4 53.24(7) . . ?
S4 Fe2 S1 104.70(9) . . ?
I4 Fe3 Fe1 138.25(7) . . ?
I4 Fe3 Fe2 145.89(7) . . ?
I4 Fe3 Fe4 149.01(6) . . ?
Fe1 Fe3 Fe2 59.95(5) . . ?
Fe1 Fe3 Fe4 60.58(5) . . ?
Fe2 Fe3 Fe4 59.88(4) . . ?
S2 Fe3 I4 113.35(9) . . ?
S2 Fe3 Fe1 53.74(7) . . ?
S2 Fe3 Fe2 100.24(8) . . ?
S2 Fe3 Fe4 52.14(7) . . ?
S3 Fe3 I4 109.95(8) . . ?
S3 Fe3 Fe1 53.92(7) . . ?
S3 Fe3 Fe2 51.86(7) . . ?
S3 Fe3 Fe4 100.84(8) . . ?
S3 Fe3 S2 106.27(10) . . ?
S4 Fe3 I4 120.19(8) . . ?
S4 Fe3 Fe1 101.49(8) . . ?
S4 Fe3 Fe2 53.31(7) . . ?
S4 Fe3 Fe4 53.31(7) . . ?
S4 Fe3 S2 103.22(10) . . ?
S4 Fe3 S3 102.54(10) . . ?
I3 Fe4 Fe1 150.33(6) . . ?
I3 Fe4 Fe2 140.16(7) . . ?
I3 Fe4 Fe3 144.39(6) . . ?
Fe1 Fe4 Fe3 58.82(4) . . ?
Fe2 Fe4 Fe1 59.38(5) . . ?
Fe2 Fe4 Fe3 59.92(4) . . ?
S1 Fe4 I3 115.46(8) . . ?
S1 Fe4 Fe1 52.15(7) . . ?
S1 Fe4 Fe2 53.23(7) . . ?
S1 Fe4 Fe3 99.82(7) . . ?
S1 Fe4 S4 104.84(10) . . ?
S2 Fe4 I3 118.46(8) . . ?
S2 Fe4 Fe1 53.25(7) . . ?
S2 Fe4 Fe2 101.26(8) . . ?
S2 Fe4 Fe3 53.40(7) . . ?
S2 Fe4 S1 102.78(10) . . ?
S2 Fe4 S4 103.34(10) . . ?
S4 Fe4 I3 110.46(8) . . ?
S4 Fe4 Fe1 99.16(7) . . ?
S4 Fe4 Fe2 53.07(7) . . ?
S4 Fe4 Fe3 52.18(7) . . ?
Fe1 S1 Fe2 73.67(8) . . ?
Fe1 S1 Fe4 74.79(8) . . ?
Fe4 S1 Fe2 73.85(8) . . ?
Fe1 S2 Fe3 72.31(8) . . ?
Fe4 S2 Fe1 74.56(8) . . ?
Fe4 S2 Fe3 74.45(9) . . ?
Fe2 S3 Fe1 73.91(8) . . ?
Fe2 S3 Fe3 74.83(8) . . ?
Fe3 S3 Fe1 72.51(8) . . ?
Fe2 S4 Fe4 73.68(8) . . ?
Fe3 S4 Fe2 74.37(8) . . ?
Fe3 S4 Fe4 74.51(8) . . ?
C8 N1 C7 111.3(9) . . ?
C8 N1 C10 109.7(12) . . ?
C9 N1 C7 111.0(9) . . ?
C9 N1 C8 109.0(10) . . ?
C9 N1 C10 108.3(11) . . ?
C10 N1 C7 107.5(10) . . ?
C2 C1 H1 119.5 . . ?
C6 C1 H1 119.5 . . ?
C6 C1 C2 120.9(11) . . ?
C1 C2 H2 120.3 . . ?
C3 C2 C1 119.3(14) . . ?
C3 C2 H2 120.3 . . ?
C2 C3 H3 119.5 . . ?
C4 C3 C2 121.1(15) . . ?
C4 C3 H3 119.5 . . ?
C3 C4 H4 120.0 . . ?
C3 C4 C5 119.9(14) . . ?
C5 C4 H4 120.0 . . ?
C4 C5 H5 120.2 . . ?
C6 C5 C4 119.5(13) . . ?
C6 C5 H5 120.2 . . ?
C1 C6 C5 119.2(11) . . ?
C1 C6 C7 122.2(9) . . ?
C5 C6 C7 118.5(10) . . ?
N1 C7 H7A 108.3 . . ?
N1 C7 H7B 108.3 . . ?
C6 C7 N1 116.1(8) . . ?
C6 C7 H7A 108.3 . . ?
C6 C7 H7B 108.3 . . ?
H7A C7 H7B 107.4 . . ?
N1 C8 H8A 109.5 . . ?
N1 C8 H8B 109.5 . . ?
N1 C8 H8C 109.5 . . ?
H8A C8 H8B 109.5 . . ?
H8A C8 H8C 109.5 . . ?
H8B C8 H8C 109.5 . . ?
N1 C9 H9A 109.5 . . ?
N1 C9 H9B 109.5 . . ?
N1 C9 H9C 109.5 . . ?
H9A C9 H9B 109.5 . . ?
H9A C9 H9C 109.5 . . ?
H9B C9 H9C 109.5 . . ?
N1 C10 H10A 109.5 . . ?
N1 C10 H10B 109.5 . . ?
N1 C10 H10C 109.5 . . ?
H10A C10 H10B 109.5 . . ?
H10A C10 H10C 109.5 . . ?
H10B C10 H10C 109.5 . . ?
C18 N2 C16 110.4(8) . . ?
C19 N2 C16 107.2(9) . . ?
C19 N2 C18 109.1(11) . . ?
C20 N2 C16 111.3(9) . . ?
C20 N2 C18 109.1(11) . . ?
C20 N2 C19 109.7(10) . . ?
C12 C11 H11 119.9 . . ?
C12 C11 C17 120.3(11) . . ?
C17 C11 H11 119.9 . . ?
C11 C12 H12 120.0 . . ?
C11 C12 C13 120.0(12) . . ?
C13 C12 H12 120.0 . . ?
C12 C13 H13 119.6 . . ?
C14 C13 C12 120.7(11) . . ?
C14 C13 H13 119.6 . . ?
C13 C14 H14 120.2 . . ?
C13 C14 C15 119.5(12) . . ?
C15 C14 H14 120.2 . . ?
C14 C15 H15 119.9 . . ?
C17 C15 C14 120.3(11) . . ?
C17 C15 H15 119.9 . . ?
N2 C16 H16A 108.7 . . ?
N2 C16 H16B 108.7 . . ?
H16A C16 H16B 107.6 . . ?
C17 C16 N2 114.2(8) . . ?
C17 C16 H16A 108.7 . . ?
C17 C16 H16B 108.7 . . ?
C11 C17 C16 120.7(9) . . ?
C15 C17 C11 119.1(9) . . ?
C15 C17 C16 120.1(9) . . ?
N2 C18 H18A 109.5 . . ?
N2 C18 H18B 109.5 . . ?
N2 C18 H18C 109.5 . . ?
H18A C18 H18B 109.5 . . ?
H18A C18 H18C 109.5 . . ?
H18B C18 H18C 109.5 . . ?
N2 C19 H19A 109.5 . . ?
N2 C19 H19B 109.5 . . ?
N2 C19 H19C 109.5 . . ?
H19A C19 H19B 109.5 . . ?
H19A C19 H19C 109.5 . . ?
H19B C19 H19C 109.5 . . ?
N2 C20 H20A 109.5 . . ?
N2 C20 H20B 109.5 . . ?
N2 C20 H20C 109.5 . . ?
H20A C20 H20B 109.5 . . ?
H20A C20 H20C 109.5 . . ?
H20B C20 H20C 109.5 . . ?

loop_
_geom_bond_atom_site_label_1
_geom_bond_atom_site_label_2
_geom_bond_distance
_geom_bond_site_symmetry_2
_geom_bond_publ_flag
I1 Fe1 2.4379(16) . ?
I2 Fe2 2.4766(15) . ?
I3 Fe4 2.5240(14) . ?
I4 Fe3 2.3802(16) . ?
Fe1 Fe2 2.7351(19) . ?
Fe1 Fe3 2.7158(17) . ?
Fe1 Fe4 2.7651(17) . ?
Fe1 S1 2.263(3) . ?
Fe1 S2 2.299(3) . ?
Fe1 S3 2.301(3) . ?
Fe2 Fe3 2.7580(18) . ?
Fe2 Fe4 2.7569(17) . ?
Fe2 S1 2.299(3) . ?
Fe2 S3 2.248(3) . ?
Fe2 S4 2.296(3) . ?
Fe3 Fe4 2.7657(17) . ?
Fe3 S2 2.305(3) . ?
Fe3 S3 2.291(2) . ?
Fe3 S4 2.267(3) . ?
Fe4 S1 2.290(3) . ?
Fe4 S2 2.266(3) . ?
Fe4 S4 2.301(3) . ?
N1 C7 1.515(14) . ?
N1 C8 1.481(16) . ?
N1 C9 1.480(14) . ?
N1 C10 1.507(17) . ?
C1 H1 0.9300 . ?
C1 C2 1.383(19) . ?
C1 C6 1.373(15) . ?
C2 H2 0.9300 . ?
C2 C3 1.38(2) . ?
C3 H3 0.9300 . ?
C3 C4 1.35(3) . ?
C4 H4 0.9300 . ?
C4 C5 1.41(2) . ?
C5 H5 0.9300 . ?
C5 C6 1.389(14) . ?
C6 C7 1.490(16) . ?
C7 H7A 0.9700 . ?
C7 H7B 0.9700 . ?
C8 H8A 0.9600 . ?
C8 H8B 0.9600 . ?
C8 H8C 0.9600 . ?
C9 H9A 0.9600 . ?
C9 H9B 0.9600 . ?
C9 H9C 0.9600 . ?
C10 H10A 0.9600 . ?
C10 H10B 0.9600 . ?
C10 H10C 0.9600 . ?
N2 C16 1.539(13) . ?
N2 C18 1.492(14) . ?
N2 C19 1.477(15) . ?
N2 C20 1.467(15) . ?
C11 H11 0.9300 . ?
C11 C12 1.383(16) . ?
C11 C17 1.395(14) . ?
C12 H12 0.9300 . ?
C12 C13 1.384(19) . ?
C13 H13 0.9300 . ?
C13 C14 1.370(19) . ?
C14 H14 0.9300 . ?
C14 C15 1.403(16) . ?
C15 H15 0.9300 . ?
C15 C17 1.389(13) . ?
C16 H16A 0.9700 . ?
C16 H16B 0.9700 . ?
C16 C17 1.496(13) . ?
C18 H18A 0.9600 . ?
C18 H18B 0.9600 . ?
C18 H18C 0.9600 . ?
C19 H19A 0.9600 . ?
C19 H19B 0.9600 . ?
C19 H19C 0.9600 . ?
C20 H20A 0.9600 . ?
C20 H20B 0.9600 . ?
C20 H20C 0.9600 . ?
